data_7718866
loop_
_publ_author_name
'Price, Jeffrey S.'
'Emslie, David J. H.'

_publ_section_title
;
 Manganese germylene complexes: reactivity with dihydrogen, isonitriles,
 and dinitrogen.
;
_journal_issue 25
_journal_name_full 'Dalton transactions (Cambridge, England : 2003)'
_journal_page_first 9949
_journal_page_last 9968
_journal_paper_doi 10.1039/d5dt01025j
_journal_volume 54
_journal_year 2025
_chemical_formula_moiety 'C16 H43 Ge Mn N2 P4'
_chemical_formula_sum 'C16 H43 Ge Mn N2 P4'
_chemical_formula_weight 514.93
_space_group_crystal_system monoclinic
_space_group_IT_number 14
_space_group_name_Hall '-P 2yn'
_space_group_name_H-M_alt 'P 1 21/n 1'
_atom_sites_solution_hydrogens mixed
_atom_sites_solution_primary dual
_audit_creation_date 2024-08-07
_audit_creation_method
;
Olex2 1.5
(compiled 2024.02.16 svn.r378c4104 for OlexSys, GUI svn.r6928)
;
_audit_update_record
;
2025-05-01 deposited with the CCDC.	2025-06-03 downloaded from the CCDC.
;
_cell_angle_alpha 90
_cell_angle_beta 90.674(14)
_cell_angle_gamma 90
_cell_formula_units_Z 4
_cell_length_a 9.295(3)
_cell_length_b 16.194(4)
_cell_length_c 16.278(4)
_cell_measurement_reflns_used 4787
_cell_measurement_temperature 100
_cell_measurement_theta_max 30.277
_cell_measurement_theta_min 2.502
_cell_volume 2450.0(12)
_computing_cell_refinement 'SAINT V8.40B (?, 2016)'
_computing_data_reduction 'SAINT V8.40B (?, 2016)'
_computing_molecular_graphics 'Olex2 1.5 (Dolomanov et al., 2009)'
_computing_publication_material 'Olex2 1.5 (Dolomanov et al., 2009)'
_computing_structure_refinement 'SHELXL 2018/3 (Sheldrick, 2015)'
_computing_structure_solution 'SHELXT 2018/2 (Sheldrick, 2018)'
_diffrn_ambient_temperature 100
_diffrn_measured_fraction_theta_full 0.999
_diffrn_measured_fraction_theta_max 0.996
_diffrn_measurement_details
;
424 frames, detector distance = 90.0 mm
;
_diffrn_measurement_device '2-circle goniometer'
_diffrn_measurement_device_type 'STOE IPDS II'
_diffrn_measurement_method 'rotation method'
_diffrn_radiation_collimation '0.5 mm diameter, monocapillary'
_diffrn_radiation_monochromator 'plane graphite'
_diffrn_radiation_type MoK\a
_diffrn_radiation_wavelength 0.71073
_diffrn_reflns_av_R_equivalents 0.0232
_diffrn_reflns_av_unetI/netI 0.0391
_diffrn_reflns_Laue_measured_fraction_full 0.999
_diffrn_reflns_Laue_measured_fraction_max 0.996
_diffrn_reflns_limit_h_max 13
_diffrn_reflns_limit_h_min -10
_diffrn_reflns_limit_k_max 22
_diffrn_reflns_limit_k_min -23
_diffrn_reflns_limit_l_max 23
_diffrn_reflns_limit_l_min -23
_diffrn_reflns_number 30837
_diffrn_reflns_point_group_measured_fraction_full 0.999
_diffrn_reflns_point_group_measured_fraction_max 0.996
_diffrn_reflns_theta_full 25.242
_diffrn_reflns_theta_max 30.618
_diffrn_reflns_theta_min 2.503
_diffrn_source_current 40.0
_diffrn_source_power 2.0
_diffrn_source_voltage 50.0
_diffrn_standards_number 0
_exptl_absorpt_coefficient_mu 2.006
_exptl_absorpt_correction_T_max 0.7461
_exptl_absorpt_correction_T_min 0.6556
_exptl_absorpt_correction_type multi-scan
_exptl_absorpt_process_details
;
SADABS-2016/2 (Bruker,2016/2) was used for absorption correction.
wR2(int) was 0.0484 before and 0.0263 after correction.
The Ratio of minimum to maximum transmission is 0.8787.
The \l/2 correction factor is Not present.
;
_exptl_crystal_colour yellow
_exptl_crystal_colour_primary yellow
_exptl_crystal_density_diffrn 1.396
_exptl_crystal_description block
_exptl_crystal_F_000 1080
_exptl_crystal_size_max 0.4
_exptl_crystal_size_mid 0.35
_exptl_crystal_size_min 0.25
_refine_diff_density_max 0.666
_refine_diff_density_min -0.723
_refine_diff_density_rms 0.073
_refine_ls_extinction_method none
_refine_ls_goodness_of_fit_ref 1.201
_refine_ls_hydrogen_treatment mixed
_refine_ls_matrix_type full
_refine_ls_number_parameters 306
_refine_ls_number_reflns 7531
_refine_ls_number_restraints 409
_refine_ls_restrained_S_all 1.416
_refine_ls_R_factor_all 0.0381
_refine_ls_R_factor_gt 0.0337
_refine_ls_shift/su_max 0.001
_refine_ls_shift/su_mean 0.000
_refine_ls_structure_factor_coef Fsqd
_refine_ls_weighting_details 'w=1/[\s^2^(Fo^2^)+3.0402P] where P=(Fo^2^+2Fc^2^)/3'
_refine_ls_weighting_scheme calc
_refine_ls_wR_factor_gt 0.0864
_refine_ls_wR_factor_ref 0.0878
_reflns_Friedel_coverage 0.000
_reflns_number_gt 6855
_reflns_number_total 7531
_reflns_threshold_expression 'I > 2\s(I)'
_cod_data_source_file d5dt01025j3.cif
_cod_data_source_block MnGeHEt2_N2_cis
_cod_depositor_comments 'Adding full bibliography for 7718858--7718867.cif.'
_cod_original_cell_volume 2450.1(11)
_cod_database_code 7718866
_shelx_shelxl_version_number 2018/3
_shelx_space_group_comment
;
The symmetry employed for this shelxl refinement is uniquely defined
by the following loop, which should always be used as a source of
symmetry information in preference to the above space-group names.
They are only intended as comments.
;
_shelx_estimated_absorpt_t_max 0.634
_shelx_estimated_absorpt_t_min 0.501
_olex2_refinement_description
;
1. Fixed Uiso
 At 1.2 times of:
  All C(H,H) groups
 At 1.5 times of:
  All C(H,H,H) groups
2. Restrained distances
 P1-C5 \\sim P1-C6 \\sim P1-C5A \\sim P1-C6A \\sim P2-C9 \\sim P2-C10 \\sim
P2A-C9A \\sim P2A-C10A \\sim P3-
 C12 \\sim P3-C11 \\sim P3A-C12A \\sim P3A-C11A \\sim P4-C15 \\sim P4-C16 \\sim
P4-C15A \\sim P4-C16A
 with sigma of 0.002
 P1-C7 \\sim P2-C8 \\sim P3-C13 \\sim P4-C14 \\sim P1-C7A \\sim P2A-C8A \\sim
P3A-C13A \\sim P4-C14A
 with sigma of 0.005
 C7-C8 \\sim C13-C14 \\sim C7A-C8A \\sim C13A-C14A
 with sigma of 0.005
 P2-Mn1 \\sim Mn1-P3A
 with sigma of 0.002
 P2A-Mn1 \\sim Mn1-P3
 with sigma of 0.002
 C15-C16 \\sim C11-C12 \\sim C5-C6 \\sim C14-C15 \\sim C5A-C6A \\sim C10A-C9A
\\sim C12A-C11A \\sim C15A-
 C16A
 with sigma of 0.005
 C7-C5 \\sim C7-C6 \\sim C8-C9 \\sim C8-C10 \\sim C13-C11 \\sim C13-C12 \\sim
C14-C15 \\sim C14-C16 \\sim C7A-
 C5A \\sim C7A-C6A \\sim C8A-C9A \\sim C8A-C10A \\sim C13A-C11A \\sim C13A-C12A
\\sim C14A-C15A \\sim C14A-
 C16A
 with sigma of 0.005
3. Uiso/Uaniso restraints and constraints
Uanis(P3) = Uanis(P2A)
Uanis(P2) = Uanis(P3A)
Uanis(C6A) = Uanis(C7)
Uanis(C9) = Uanis(C12A)
Uanis(C14A) = Uanis(C15)
Uanis(C16A) = Uanis(C16)
Uanis(C14) = Uanis(C15A)
Uanis(C9A) = Uanis(C12)
Uanis(C7A) = Uanis(C6)
Uanis(C5A) = Uanis(C5)
Uanis(C7) = Uanis(C6A)
4. Others
 Sof(P2A)=Sof(P3A)=Sof(C5A)=Sof(H5AA)=Sof(H5AB)=Sof(H5AC)=Sof(C6A)=Sof(H6AA)=
 Sof(H6AB)=Sof(H6AC)=Sof(C7A)=Sof(H7AA)=Sof(H7AB)=Sof(C8A)=Sof(H8AA)=Sof(H8AB)=
 Sof(C9A)=Sof(H9AA)=Sof(H9AB)=Sof(H9AC)=Sof(C10A)=Sof(H10D)=Sof(H10E)=Sof(H10F)=
 Sof(C11A)=Sof(H11D)=Sof(H11E)=Sof(H11F)=Sof(C12A)=Sof(H12D)=Sof(H12E)=
 Sof(H12F)=Sof(C13A)=Sof(H13C)=Sof(H13D)=Sof(C14A)=Sof(H14C)=Sof(H14D)=
 Sof(C15A)=Sof(H15D)=Sof(H15E)=Sof(H15F)=Sof(C16A)=Sof(H16D)=Sof(H16E)=
 Sof(H16F)=1-FVAR(1)
 Sof(P2)=Sof(P3)=Sof(C5)=Sof(H5A)=Sof(H5B)=Sof(H5C)=Sof(C6)=Sof(H6A)=Sof(H6B)=
 Sof(H6C)=Sof(C7)=Sof(H7A)=Sof(H7B)=Sof(C8)=Sof(H8A)=Sof(H8B)=Sof(C9)=Sof(H9A)=
 Sof(H9B)=Sof(H9C)=Sof(C10)=Sof(H10A)=Sof(H10B)=Sof(H10C)=Sof(C11)=Sof(H11A)=
 Sof(H11B)=Sof(H11C)=Sof(C12)=Sof(H12A)=Sof(H12B)=Sof(H12C)=Sof(C13)=Sof(H13A)=
 Sof(H13B)=Sof(C14)=Sof(H14A)=Sof(H14B)=Sof(C15)=Sof(H15A)=Sof(H15B)=Sof(H15C)=
 Sof(C16)=Sof(H16A)=Sof(H16B)=Sof(H16C)=FVAR(1)
5.a Secondary CH2 refined with riding coordinates:
 C1(H1A,H1B), C3(H3A,H3B), C7(H7A,H7B), C8(H8A,H8B), C13(H13A,H13B), C14(H14A,
 H14B), C7A(H7AA,H7AB), C8A(H8AA,H8AB), C13A(H13C,H13D), C14A(H14C,H14D)
5.b Idealised Me refined as rotating group:
 C2(H2A,H2B,H2C), C4(H4A,H4B,H4C), C5(H5A,H5B,H5C), C6(H6A,H6B,H6C), C9(H9A,
 H9B,H9C), C10(H10A,H10B,H10C), C11(H11A,H11B,H11C), C12(H12A,H12B,H12C),
 C15(H15A,H15B,H15C), C16(H16A,H16B,H16C), C5A(H5AA,H5AB,H5AC), C6A(H6AA,H6AB,
 H6AC), C9A(H9AA,H9AB,H9AC), C10A(H10D,H10E,H10F), C11A(H11D,H11E,H11F),
 C12A(H12D,H12E,H12F), C15A(H15D,H15E,H15F), C16A(H16D,H16E,H16F)
;
_olex2_submission_special_instructions 'No special instructions were received'

loop_
_space_group_symop_operation_xyz
'x, y, z'
'-x+1/2, y+1/2, -z+1/2'
'-x, -y, -z'
'x-1/2, -y-1/2, z-1/2'

loop_
_atom_site_label
_atom_site_type_symbol
_atom_site_fract_x
_atom_site_fract_y
_atom_site_fract_z
_atom_site_U_iso_or_equiv
_atom_site_adp_type
_atom_site_occupancy
_atom_site_site_symmetry_order
_atom_site_calc_flag
_atom_site_refinement_flags_posn
_atom_site_refinement_flags_adp
_atom_site_refinement_flags_occupancy
_atom_site_disorder_assembly
_atom_site_disorder_group
Ge1 Ge 0.24017(2) 0.19576(2) 0.39436(2) 0.01636(6) Uani 1 1 d . . . . .
H1 H 0.218(3) 0.1161(18) 0.3407(18) 0.034(8) Uiso 1 1 d . . . . .
Mn1 Mn 0.39889(3) 0.30169(2) 0.33311(2) 0.00972(6) Uani 1 1 d D . . . .
P1 P 0.27797(5) 0.39892(3) 0.40064(3) 0.01454(9) Uani 1 1 d D . . . .
P4 P 0.51669(5) 0.19826(3) 0.27095(3) 0.01390(9) Uani 1 1 d D . . . .
N1 N 0.51557(18) 0.28739(10) 0.42270(10) 0.0170(3) Uani 1 1 d . . . . .
N2 N 0.5893(2) 0.27949(14) 0.47735(12) 0.0298(4) Uani 1 1 d . . . . .
C1 C 0.3127(4) 0.14659(16) 0.49996(15) 0.0417(7) Uani 1 1 d . . . . .
H1A H 0.415320 0.161822 0.506626 0.050 Uiso 1 1 calc R U . . .
H1B H 0.259927 0.172717 0.545590 0.050 Uiso 1 1 calc R U . . .
C2 C 0.3006(4) 0.05422(17) 0.50942(19) 0.0433(7) Uani 1 1 d . . . . .
H2A H 0.359725 0.026963 0.467996 0.065 Uiso 1 1 calc R U . . .
H2B H 0.199927 0.037532 0.501982 0.065 Uiso 1 1 calc R U . . .
H2C H 0.334209 0.038148 0.564415 0.065 Uiso 1 1 calc R U . . .
C3 C 0.0315(3) 0.21713(16) 0.42301(16) 0.0317(5) Uani 1 1 d . . . . .
H3A H 0.028962 0.252075 0.472876 0.038 Uiso 1 1 calc R U . . .
H3B H -0.014010 0.248774 0.377641 0.038 Uiso 1 1 calc R U . . .
C4 C -0.0564(3) 0.14080(17) 0.4380(2) 0.0407(6) Uani 1 1 d . . . . .
H4A H -0.057903 0.106570 0.388380 0.061 Uiso 1 1 calc R U . . .
H4B H -0.154964 0.156666 0.451839 0.061 Uiso 1 1 calc R U . . .
H4C H -0.013730 0.109423 0.483659 0.061 Uiso 1 1 calc R U . . .
P2 P 0.53524(8) 0.40660(5) 0.29066(4) 0.01486(14) Uani 0.8103(17) 1 d D . P A 1
P3 P 0.26148(7) 0.30035(5) 0.21589(4) 0.01360(14) Uani 0.8103(17) 1 d D . P A 1
C5 C 0.2614(3) 0.3860(2) 0.51242(9) 0.0199(5) Uani 0.8103(17) 1 d D . P A 1
H5A H 0.224372 0.437131 0.536489 0.030 Uiso 0.8103(17) 1 calc R U P A 1
H5B H 0.356088 0.373494 0.536460 0.030 Uiso 0.8103(17) 1 calc R U P A 1
H5C H 0.195013 0.340562 0.523854 0.030 Uiso 0.8103(17) 1 calc R U P A 1
C6 C 0.0942(2) 0.4318(2) 0.37377(18) 0.0262(6) Uani 0.8103(17) 1 d D . P A 1
H6A H 0.029652 0.383987 0.375033 0.039 Uiso 0.8103(17) 1 calc R U P A 1
H6B H 0.093058 0.455852 0.318509 0.039 Uiso 0.8103(17) 1 calc R U P A 1
H6C H 0.061770 0.473167 0.413430 0.039 Uiso 0.8103(17) 1 calc R U P A 1
C7 C 0.3721(5) 0.4995(2) 0.3978(3) 0.0251(5) Uani 0.8103(17) 1 d D . P A 1
H7A H 0.302458 0.545205 0.404336 0.030 Uiso 0.8103(17) 1 calc R U P A 1
H7B H 0.444209 0.502818 0.442901 0.030 Uiso 0.8103(17) 1 calc R U P A 1
C8 C 0.4470(2) 0.50611(13) 0.31365(14) 0.0189(4) Uani 0.8103(17) 1 d D . P A 1
H8A H 0.519458 0.550891 0.315259 0.023 Uiso 0.8103(17) 1 calc R U P A 1
H8B H 0.375147 0.519277 0.270216 0.023 Uiso 0.8103(17) 1 calc R U P A 1
C9 C 0.7072(2) 0.42124(17) 0.3460(2) 0.0254(6) Uani 0.8103(17) 1 d D . P A 1
H9A H 0.769602 0.373464 0.336520 0.038 Uiso 0.8103(17) 1 calc R U P A 1
H9B H 0.689263 0.426723 0.404928 0.038 Uiso 0.8103(17) 1 calc R U P A 1
H9C H 0.754444 0.471336 0.325927 0.038 Uiso 0.8103(17) 1 calc R U P A 1
C10 C 0.6008(4) 0.42841(17) 0.18669(12) 0.0308(6) Uani 0.8103(17) 1 d D . P A 1
H10A H 0.522438 0.420248 0.146708 0.046 Uiso 0.8103(17) 1 calc R U P A 1
H10B H 0.680304 0.390938 0.174029 0.046 Uiso 0.8103(17) 1 calc R U P A 1
H10C H 0.634582 0.485656 0.183940 0.046 Uiso 0.8103(17) 1 calc R U P A 1
C11 C 0.2146(3) 0.39338(12) 0.15607(15) 0.0288(6) Uani 0.8103(17) 1 d D . P A 1
H11A H 0.180252 0.377088 0.101262 0.043 Uiso 0.8103(17) 1 calc R U P A 1
H11B H 0.299787 0.428531 0.150928 0.043 Uiso 0.8103(17) 1 calc R U P A 1
H11C H 0.138668 0.423966 0.184210 0.043 Uiso 0.8103(17) 1 calc R U P A 1
C12 C 0.0849(2) 0.24880(19) 0.2110(2) 0.0267(5) Uani 0.8103(17) 1 d D . P A 1
H12A H 0.015246 0.280476 0.242900 0.040 Uiso 0.8103(17) 1 calc R U P A 1
H12B H 0.093414 0.192968 0.233716 0.040 Uiso 0.8103(17) 1 calc R U P A 1
H12C H 0.052036 0.245539 0.153613 0.040 Uiso 0.8103(17) 1 calc R U P A 1
C13 C 0.3562(2) 0.24032(14) 0.13666(13) 0.0188(5) Uani 0.8103(17) 1 d D . P A 1
H13A H 0.288196 0.223846 0.092359 0.023 Uiso 0.8103(17) 1 calc R U P A 1
H13B H 0.433595 0.274025 0.112238 0.023 Uiso 0.8103(17) 1 calc R U P A 1
C14 C 0.4208(3) 0.1628(2) 0.17878(17) 0.0206(7) Uani 0.8103(17) 1 d D . P A 1
H14A H 0.487813 0.134360 0.141316 0.025 Uiso 0.8103(17) 1 calc R U P A 1
H14B H 0.343469 0.123726 0.193724 0.025 Uiso 0.8103(17) 1 calc R U P A 1
C15 C 0.6992(2) 0.21424(17) 0.2308(2) 0.0249(6) Uani 0.8103(17) 1 d D . P A 1
H15A H 0.763431 0.232261 0.275443 0.037 Uiso 0.8103(17) 1 calc R U P A 1
H15B H 0.696257 0.256596 0.187766 0.037 Uiso 0.8103(17) 1 calc R U P A 1
H15C H 0.734979 0.162356 0.207686 0.037 Uiso 0.8103(17) 1 calc R U P A 1
C16 C 0.5491(3) 0.10071(17) 0.3260(2) 0.0228(6) Uani 0.8103(17) 1 d D . P A 1
H16A H 0.456864 0.076462 0.341768 0.034 Uiso 0.8103(17) 1 calc R U P A 1
H16B H 0.607460 0.111427 0.375354 0.034 Uiso 0.8103(17) 1 calc R U P A 1
H16C H 0.600192 0.062274 0.290116 0.034 Uiso 0.8103(17) 1 calc R U P A 1
P2A P 0.2342(3) 0.3265(2) 0.23067(16) 0.01360(14) Uani 0.1897(17) 1 d D . P A 2
P3A P 0.5684(3) 0.38248(19) 0.27947(19) 0.01486(14) Uani 0.1897(17) 1 d D . P A 2
C5A C 0.2239(12) 0.3936(12) 0.5089(2) 0.0199(5) Uani 0.1897(17) 1 d D . P A 2
H5AA H 0.180917 0.339492 0.519884 0.030 Uiso 0.1897(17) 1 calc R U P A 2
H5AB H 0.153367 0.437040 0.519977 0.030 Uiso 0.1897(17) 1 calc R U P A 2
H5AC H 0.308581 0.401358 0.544480 0.030 Uiso 0.1897(17) 1 calc R U P A 2
C6A C 0.363(2) 0.5015(6) 0.3995(12) 0.0251(5) Uani 0.1897(17) 1 d D . P A 2
H6AA H 0.299928 0.541703 0.425764 0.038 Uiso 0.1897(17) 1 calc R U P A 2
H6AB H 0.380292 0.518235 0.342549 0.038 Uiso 0.1897(17) 1 calc R U P A 2
H6AC H 0.455260 0.499158 0.429499 0.038 Uiso 0.1897(17) 1 calc R U P A 2
C7A C 0.1041(8) 0.4236(13) 0.3514(5) 0.0262(6) Uani 0.1897(17) 1 d D . P A 2
H7AA H 0.029526 0.384113 0.369389 0.031 Uiso 0.1897(17) 1 calc R U P A 2
H7AB H 0.073400 0.480047 0.366721 0.031 Uiso 0.1897(17) 1 calc R U P A 2
C8A C 0.1244(9) 0.4176(4) 0.2572(5) 0.022(2) Uani 0.1897(17) 1 d D . P A 2
H8AA H 0.172341 0.468256 0.237181 0.026 Uiso 0.1897(17) 1 calc R U P A 2
H8AB H 0.029205 0.413497 0.229610 0.026 Uiso 0.1897(17) 1 calc R U P A 2
C9A C 0.0894(9) 0.2524(6) 0.2065(8) 0.0267(5) Uani 0.1897(17) 1 d D . P A 2
H9AA H 0.038336 0.270070 0.156465 0.040 Uiso 0.1897(17) 1 calc R U P A 2
H9AB H 0.021887 0.250279 0.252218 0.040 Uiso 0.1897(17) 1 calc R U P A 2
H9AC H 0.130904 0.197518 0.197854 0.040 Uiso 0.1897(17) 1 calc R U P A 2
C10A C 0.2866(11) 0.3551(6) 0.1257(3) 0.027(2) Uani 0.1897(17) 1 d D . P A 2
H10D H 0.359772 0.316537 0.106092 0.040 Uiso 0.1897(17) 1 calc R U P A 2
H10E H 0.325888 0.411308 0.125911 0.040 Uiso 0.1897(17) 1 calc R U P A 2
H10F H 0.202064 0.352864 0.089221 0.040 Uiso 0.1897(17) 1 calc R U P A 2
C11A C 0.5536(11) 0.4837(3) 0.2285(5) 0.025(2) Uani 0.1897(17) 1 d D . P A 2
H11D H 0.456582 0.490138 0.205160 0.037 Uiso 0.1897(17) 1 calc R U P A 2
H11E H 0.624428 0.487201 0.184575 0.037 Uiso 0.1897(17) 1 calc R U P A 2
H11F H 0.571813 0.527575 0.268777 0.037 Uiso 0.1897(17) 1 calc R U P A 2
C12A C 0.7173(11) 0.4040(7) 0.3519(7) 0.0254(6) Uani 0.1897(17) 1 d D . P A 2
H12D H 0.789597 0.438225 0.324841 0.038 Uiso 0.1897(17) 1 calc R U P A 2
H12E H 0.761334 0.351842 0.369592 0.038 Uiso 0.1897(17) 1 calc R U P A 2
H12F H 0.680248 0.433319 0.399891 0.038 Uiso 0.1897(17) 1 calc R U P A 2
C13A C 0.6663(11) 0.3246(4) 0.2002(5) 0.022(2) Uani 0.1897(17) 1 d D . P A 2
H13C H 0.609610 0.323472 0.148328 0.026 Uiso 0.1897(17) 1 calc R U P A 2
H13D H 0.759882 0.351470 0.189325 0.026 Uiso 0.1897(17) 1 calc R U P A 2
C14A C 0.6906(8) 0.2356(6) 0.2323(11) 0.0249(6) Uani 0.1897(17) 1 d D . P A 2
H14C H 0.763886 0.235420 0.276891 0.030 Uiso 0.1897(17) 1 calc R U P A 2
H14D H 0.724515 0.199542 0.187348 0.030 Uiso 0.1897(17) 1 calc R U P A 2
C15A C 0.4436(19) 0.1494(11) 0.1773(7) 0.0206(7) Uani 0.1897(17) 1 d D . P A 2
H15D H 0.427170 0.191594 0.135096 0.031 Uiso 0.1897(17) 1 calc R U P A 2
H15E H 0.352475 0.121998 0.189844 0.031 Uiso 0.1897(17) 1 calc R U P A 2
H15F H 0.512394 0.108465 0.157066 0.031 Uiso 0.1897(17) 1 calc R U P A 2
C16A C 0.5780(13) 0.1063(7) 0.3278(10) 0.0228(6) Uani 0.1897(17) 1 d D . P A 2
H16D H 0.494333 0.074104 0.345131 0.034 Uiso 0.1897(17) 1 calc R U P A 2
H16E H 0.633859 0.123416 0.376259 0.034 Uiso 0.1897(17) 1 calc R U P A 2
H16F H 0.638289 0.072286 0.292195 0.034 Uiso 0.1897(17) 1 calc R U P A 2

loop_
_atom_site_aniso_label
_atom_site_aniso_U_11
_atom_site_aniso_U_22
_atom_site_aniso_U_33
_atom_site_aniso_U_23
_atom_site_aniso_U_13
_atom_site_aniso_U_12
Ge1 0.02345(11) 0.01419(10) 0.01154(9) -0.00033(7) 0.00390(7) -0.00646(7)
Mn1 0.00934(11) 0.01133(12) 0.00848(11) 0.00061(8) -0.00099(8) -0.00076(9)
P1 0.0136(2) 0.0152(2) 0.0148(2) -0.00236(16) 0.00106(16) 0.00000(17)
P4 0.0141(2) 0.0147(2) 0.0129(2) -0.00052(16) 0.00074(16) 0.00133(16)
N1 0.0179(7) 0.0185(7) 0.0146(7) 0.0000(6) -0.0017(6) 0.0000(6)
N2 0.0282(10) 0.0376(11) 0.0232(9) 0.0043(8) -0.0119(7) -0.0007(9)
C1 0.080(2) 0.0278(12) 0.0176(10) 0.0104(9) -0.0086(11) -0.0193(13)
C2 0.0573(18) 0.0301(13) 0.0425(15) 0.0163(11) 0.0068(13) 0.0091(12)
C3 0.0298(11) 0.0320(11) 0.0336(12) -0.0109(10) 0.0180(10) -0.0140(10)
C4 0.0272(12) 0.0312(13) 0.0637(19) 0.0029(12) 0.0042(12) -0.0118(10)
P2 0.0153(3) 0.0144(3) 0.0149(3) -0.0004(2) 0.0010(2) -0.0048(2)
P3 0.0128(3) 0.0158(3) 0.0121(3) 0.0007(2) -0.0036(2) -0.0008(2)
C5 0.0214(15) 0.0212(12) 0.0173(9) -0.0056(8) 0.0070(9) 0.0006(13)
C6 0.0157(10) 0.0205(14) 0.0424(18) -0.0012(15) 0.0029(11) 0.0052(9)
C7 0.0314(13) 0.0206(9) 0.0233(10) -0.0010(8) -0.0020(9) -0.0096(9)
C8 0.0212(11) 0.0129(10) 0.0226(11) 0.0025(8) -0.0021(9) -0.0033(9)
C9 0.0170(10) 0.0204(15) 0.0387(13) -0.0023(11) -0.0054(9) -0.0062(10)
C10 0.0438(17) 0.0263(13) 0.0227(13) 0.0001(10) 0.0151(12) -0.0137(12)
C11 0.0382(16) 0.0264(13) 0.0215(12) 0.0049(10) -0.0110(11) 0.0075(12)
C12 0.0166(9) 0.0349(12) 0.0284(11) -0.0024(9) -0.0075(8) -0.0056(9)
C13 0.0199(11) 0.0255(12) 0.0109(9) -0.0024(8) -0.0025(8) -0.0002(9)
C14 0.0193(15) 0.0254(17) 0.0170(9) -0.0101(9) 0.0023(9) 0.0023(12)
C15 0.0186(10) 0.0281(16) 0.0282(11) -0.0019(14) 0.0068(9) 0.0002(10)
C16 0.0227(15) 0.0189(10) 0.0267(11) 0.0050(8) 0.0026(12) 0.0092(11)
P2A 0.0128(3) 0.0158(3) 0.0121(3) 0.0007(2) -0.0036(2) -0.0008(2)
P3A 0.0153(3) 0.0144(3) 0.0149(3) -0.0004(2) 0.0010(2) -0.0048(2)
C5A 0.0214(15) 0.0212(12) 0.0173(9) -0.0056(8) 0.0070(9) 0.0006(13)
C6A 0.0314(13) 0.0206(9) 0.0233(10) -0.0010(8) -0.0020(9) -0.0096(9)
C7A 0.0157(10) 0.0205(14) 0.0424(18) -0.0012(15) 0.0029(11) 0.0052(9)
C8A 0.018(5) 0.019(5) 0.027(5) 0.004(4) -0.006(4) -0.001(4)
C9A 0.0166(9) 0.0349(12) 0.0284(11) -0.0024(9) -0.0075(8) -0.0056(9)
C10A 0.024(5) 0.041(7) 0.015(5) 0.007(4) -0.002(4) -0.006(5)
C11A 0.023(5) 0.023(5) 0.028(6) 0.010(4) 0.001(4) -0.002(4)
C12A 0.0170(10) 0.0204(15) 0.0387(13) -0.0023(11) -0.0054(9) -0.0062(10)
C13A 0.023(5) 0.021(5) 0.021(5) 0.002(4) 0.009(4) -0.002(4)
C14A 0.0186(10) 0.0281(16) 0.0282(11) -0.0019(14) 0.0068(9) 0.0002(10)
C15A 0.0193(15) 0.0254(17) 0.0170(9) -0.0101(9) 0.0023(9) 0.0023(12)
C16A 0.0227(15) 0.0189(10) 0.0267(11) 0.0050(8) 0.0026(12) 0.0092(11)

loop_
_atom_type_symbol
_atom_type_description
_atom_type_scat_dispersion_real
_atom_type_scat_dispersion_imag
_atom_type_scat_source
C C 0.0033 0.0016 'International Tables Vol C Tables 4.2.6.8 and 6.1.1.4'
H H 0.0000 0.0000 'International Tables Vol C Tables 4.2.6.8 and 6.1.1.4'
Ge Ge 0.1547 1.8001 'International Tables Vol C Tables 4.2.6.8 and 6.1.1.4'
Mn Mn 0.3368 0.7283 'International Tables Vol C Tables 4.2.6.8 and 6.1.1.4'
N N 0.0061 0.0033 'International Tables Vol C Tables 4.2.6.8 and 6.1.1.4'
P P 0.1023 0.0942 'International Tables Vol C Tables 4.2.6.8 and 6.1.1.4'

loop_
_geom_angle_atom_site_label_1
_geom_angle_atom_site_label_2
_geom_angle_atom_site_label_3
_geom_angle
_geom_angle_site_symmetry_1
_geom_angle_site_symmetry_3
_geom_angle_publ_flag
Mn1 Ge1 H1 114.9(11) . . ?
C1 Ge1 H1 101.0(11) . . ?
C1 Ge1 Mn1 115.09(9) . . ?
C1 Ge1 C3 100.57(13) . . ?
C3 Ge1 H1 98.4(11) . . ?
C3 Ge1 Mn1 123.31(8) . . ?
P1 Mn1 Ge1 89.12(3) . . ?
P1 Mn1 P4 176.54(2) . . ?
P1 Mn1 P2 84.64(3) . . ?
P1 Mn1 P3 97.95(3) . . ?
P1 Mn1 P2A 84.18(9) . . ?
P1 Mn1 P3A 98.10(10) . . ?
P4 Mn1 Ge1 87.75(3) . . ?
P4 Mn1 P3 83.54(3) . . ?
P4 Mn1 P2A 97.35(9) . . ?
N1 Mn1 Ge1 86.65(6) . . ?
N1 Mn1 P1 89.66(6) . . ?
N1 Mn1 P4 88.69(6) . . ?
N1 Mn1 P2 90.55(6) . . ?
N1 Mn1 P3 171.64(6) . . ?
N1 Mn1 P2A 173.45(10) . . ?
N1 Mn1 P3A 88.36(10) . . ?
P2 Mn1 Ge1 173.18(2) . . ?
P2 Mn1 P4 98.41(3) . . ?
P2 Mn1 P3 93.59(3) . . ?
P3 Mn1 Ge1 89.99(2) . . ?
P2A Mn1 Ge1 91.03(8) . . ?
P3A Mn1 Ge1 171.20(9) . . ?
P3A Mn1 P4 84.89(10) . . ?
P3A Mn1 P2A 94.67(11) . . ?
C5 P1 Mn1 117.09(10) . . ?
C5 P1 C7 99.79(11) . . ?
C6 P1 Mn1 124.03(10) . . ?
C6 P1 C5 100.37(11) . . ?
C6 P1 C7 100.23(12) . . ?
C7 P1 Mn1 111.57(16) . . ?
C5A P1 Mn1 125.7(5) . . ?
C5A P1 C6A 100.1(2) . . ?
C6A P1 Mn1 114.3(7) . . ?
C7A P1 Mn1 112.6(5) . . ?
C7A P1 C5A 100.3(2) . . ?
C7A P1 C6A 100.1(2) . . ?
C14 P4 Mn1 111.61(9) . . ?
C14 P4 C15 101.22(11) . . ?
C14 P4 C16 101.83(12) . . ?
C15 P4 Mn1 120.68(10) . . ?
C16 P4 Mn1 119.91(13) . . ?
C16 P4 C15 98.47(11) . . ?
C14A P4 Mn1 110.1(4) . . ?
C15A P4 Mn1 121.1(6) . . ?
C15A P4 C14A 100.1(2) . . ?
C16A P4 Mn1 121.8(6) . . ?
C16A P4 C14A 99.8(2) . . ?
C16A P4 C15A 100.2(2) . . ?
N2 N1 Mn1 178.75(19) . . ?
Ge1 C1 H1A 108.0 . . ?
Ge1 C1 H1B 108.0 . . ?
H1A C1 H1B 107.2 . . ?
C2 C1 Ge1 117.2(2) . . ?
C2 C1 H1A 108.0 . . ?
C2 C1 H1B 108.0 . . ?
C1 C2 H2A 109.5 . . ?
C1 C2 H2B 109.5 . . ?
C1 C2 H2C 109.5 . . ?
H2A C2 H2B 109.5 . . ?
H2A C2 H2C 109.5 . . ?
H2B C2 H2C 109.5 . . ?
Ge1 C3 H3A 108.6 . . ?
Ge1 C3 H3B 108.6 . . ?
H3A C3 H3B 107.5 . . ?
C4 C3 Ge1 114.84(19) . . ?
C4 C3 H3A 108.6 . . ?
C4 C3 H3B 108.6 . . ?
C3 C4 H4A 109.5 . . ?
C3 C4 H4B 109.5 . . ?
C3 C4 H4C 109.5 . . ?
H4A C4 H4B 109.5 . . ?
H4A C4 H4C 109.5 . . ?
H4B C4 H4C 109.5 . . ?
C8 P2 Mn1 110.22(8) . . ?
C9 P2 Mn1 116.06(11) . . ?
C9 P2 C8 100.00(11) . . ?
C10 P2 Mn1 128.74(10) . . ?
C10 P2 C8 99.87(11) . . ?
C10 P2 C9 97.47(17) . . ?
C11 P3 Mn1 124.06(10) . . ?
C11 P3 C13 99.97(11) . . ?
C12 P3 Mn1 122.01(12) . . ?
C12 P3 C11 98.17(13) . . ?
C12 P3 C13 99.38(12) . . ?
C13 P3 Mn1 108.78(8) . . ?
P1 C5 H5A 109.5 . . ?
P1 C5 H5B 109.5 . . ?
P1 C5 H5C 109.5 . . ?
H5A C5 H5B 109.5 . . ?
H5A C5 H5C 109.5 . . ?
H5B C5 H5C 109.5 . . ?
P1 C6 H6A 109.5 . . ?
P1 C6 H6B 109.5 . . ?
P1 C6 H6C 109.5 . . ?
H6A C6 H6B 109.5 . . ?
H6A C6 H6C 109.5 . . ?
H6B C6 H6C 109.5 . . ?
P1 C7 H7A 110.2 . . ?
P1 C7 H7B 110.2 . . ?
H7A C7 H7B 108.5 . . ?
C8 C7 P1 107.5(2) . . ?
C8 C7 H7A 110.2 . . ?
C8 C7 H7B 110.2 . . ?
P2 C8 H8A 109.9 . . ?
P2 C8 H8B 109.9 . . ?
C7 C8 P2 108.9(2) . . ?
C7 C8 H8A 109.9 . . ?
C7 C8 H8B 109.9 . . ?
H8A C8 H8B 108.3 . . ?
P2 C9 H9A 109.5 . . ?
P2 C9 H9B 109.5 . . ?
P2 C9 H9C 109.5 . . ?
H9A C9 H9B 109.5 . . ?
H9A C9 H9C 109.5 . . ?
H9B C9 H9C 109.5 . . ?
P2 C10 H10A 109.5 . . ?
P2 C10 H10B 109.5 . . ?
P2 C10 H10C 109.5 . . ?
H10A C10 H10B 109.5 . . ?
H10A C10 H10C 109.5 . . ?
H10B C10 H10C 109.5 . . ?
P3 C11 H11A 109.5 . . ?
P3 C11 H11B 109.5 . . ?
P3 C11 H11C 109.5 . . ?
H11A C11 H11B 109.5 . . ?
H11A C11 H11C 109.5 . . ?
H11B C11 H11C 109.5 . . ?
P3 C12 H12A 109.5 . . ?
P3 C12 H12B 109.5 . . ?
P3 C12 H12C 109.5 . . ?
H12A C12 H12B 109.5 . . ?
H12A C12 H12C 109.5 . . ?
H12B C12 H12C 109.5 . . ?
P3 C13 H13A 110.2 . . ?
P3 C13 H13B 110.2 . . ?
H13A C13 H13B 108.5 . . ?
C14 C13 P3 107.66(16) . . ?
C14 C13 H13A 110.2 . . ?
C14 C13 H13B 110.2 . . ?
P4 C14 H14A 110.3 . . ?
P4 C14 H14B 110.3 . . ?
C13 C14 P4 106.92(17) . . ?
C13 C14 H14A 110.3 . . ?
C13 C14 H14B 110.3 . . ?
H14A C14 H14B 108.6 . . ?
P4 C15 H15A 109.5 . . ?
P4 C15 H15B 109.5 . . ?
P4 C15 H15C 109.5 . . ?
H15A C15 H15B 109.5 . . ?
H15A C15 H15C 109.5 . . ?
H15B C15 H15C 109.5 . . ?
P4 C16 H16A 109.5 . . ?
P4 C16 H16B 109.5 . . ?
P4 C16 H16C 109.5 . . ?
H16A C16 H16B 109.5 . . ?
H16A C16 H16C 109.5 . . ?
H16B C16 H16C 109.5 . . ?
C8A P2A Mn1 109.7(3) . . ?
C9A P2A Mn1 121.6(5) . . ?
C9A P2A C8A 99.6(2) . . ?
C9A P2A C10A 99.6(2) . . ?
C10A P2A Mn1 122.6(4) . . ?
C10A P2A C8A 99.7(2) . . ?
C11A P3A Mn1 130.4(4) . . ?
C11A P3A C12A 99.9(2) . . ?
C11A P3A C13A 99.9(2) . . ?
C12A P3A Mn1 112.9(5) . . ?
C12A P3A C13A 99.8(2) . . ?
C13A P3A Mn1 109.4(3) . . ?
P1 C5A H5AA 109.5 . . ?
P1 C5A H5AB 109.5 . . ?
P1 C5A H5AC 109.5 . . ?
H5AA C5A H5AB 109.5 . . ?
H5AA C5A H5AC 109.5 . . ?
H5AB C5A H5AC 109.5 . . ?
P1 C6A H6AA 109.5 . . ?
P1 C6A H6AB 109.5 . . ?
P1 C6A H6AC 109.5 . . ?
H6AA C6A H6AB 109.5 . . ?
H6AA C6A H6AC 109.5 . . ?
H6AB C6A H6AC 109.5 . . ?
P1 C7A H7AA 110.2 . . ?
P1 C7A H7AB 110.2 . . ?
H7AA C7A H7AB 108.5 . . ?
C8A C7A P1 107.5(5) . . ?
C8A C7A H7AA 110.2 . . ?
C8A C7A H7AB 110.2 . . ?
P2A C8A H8AA 109.5 . . ?
P2A C8A H8AB 109.5 . . ?
C7A C8A P2A 110.8(7) . . ?
C7A C8A H8AA 109.5 . . ?
C7A C8A H8AB 109.5 . . ?
H8AA C8A H8AB 108.1 . . ?
P2A C9A H9AA 109.5 . . ?
P2A C9A H9AB 109.5 . . ?
P2A C9A H9AC 109.5 . . ?
H9AA C9A H9AB 109.5 . . ?
H9AA C9A H9AC 109.5 . . ?
H9AB C9A H9AC 109.5 . . ?
P2A C10A H10D 109.5 . . ?
P2A C10A H10E 109.5 . . ?
P2A C10A H10F 109.5 . . ?
H10D C10A H10E 109.5 . . ?
H10D C10A H10F 109.5 . . ?
H10E C10A H10F 109.5 . . ?
P3A C11A H11D 109.5 . . ?
P3A C11A H11E 109.5 . . ?
P3A C11A H11F 109.5 . . ?
H11D C11A H11E 109.5 . . ?
H11D C11A H11F 109.5 . . ?
H11E C11A H11F 109.5 . . ?
P3A C12A H12D 109.5 . . ?
P3A C12A H12E 109.5 . . ?
P3A C12A H12F 109.5 . . ?
H12D C12A H12E 109.5 . . ?
H12D C12A H12F 109.5 . . ?
H12E C12A H12F 109.5 . . ?
P3A C13A H13C 110.1 . . ?
P3A C13A H13D 110.1 . . ?
H13C C13A H13D 108.4 . . ?
C14A C13A P3A 107.9(7) . . ?
C14A C13A H13C 110.1 . . ?
C14A C13A H13D 110.1 . . ?
P4 C14A H14C 110.3 . . ?
P4 C14A H14D 110.3 . . ?
C13A C14A P4 107.2(6) . . ?
C13A C14A H14C 110.3 . . ?
C13A C14A H14D 110.3 . . ?
H14C C14A H14D 108.5 . . ?
P4 C15A H15D 109.5 . . ?
P4 C15A H15E 109.5 . . ?
P4 C15A H15F 109.5 . . ?
H15D C15A H15E 109.5 . . ?
H15D C15A H15F 109.5 . . ?
H15E C15A H15F 109.5 . . ?
P4 C16A H16D 109.5 . . ?
P4 C16A H16E 109.5 . . ?
P4 C16A H16F 109.5 . . ?
H16D C16A H16E 109.5 . . ?
H16D C16A H16F 109.5 . . ?
H16E C16A H16F 109.5 . . ?

loop_
_geom_bond_atom_site_label_1
_geom_bond_atom_site_label_2
_geom_bond_distance
_geom_bond_site_symmetry_2
_geom_bond_publ_flag
Ge1 H1 1.57(3) . ?
Ge1 Mn1 2.4796(5) . ?
Ge1 C1 2.004(2) . ?
Ge1 C3 2.030(2) . ?
Mn1 P1 2.2316(6) . ?
Mn1 P4 2.2482(7) . ?
Mn1 N1 1.8219(18) . ?
Mn1 P2 2.2340(7) . ?
Mn1 P3 2.2838(8) . ?
Mn1 P2A 2.2861(17) . ?
Mn1 P3A 2.2333(17) . ?
P1 C5 1.8397(15) . ?
P1 C6 1.8375(15) . ?
P1 C7 1.850(2) . ?
P1 C5A 1.8402(18) . ?
P1 C6A 1.8411(18) . ?
P1 C7A 1.839(4) . ?
P4 C14 1.829(2) . ?
P4 C15 1.8439(15) . ?
P4 C16 1.8390(14) . ?
P4 C14A 1.844(4) . ?
P4 C15A 1.8406(18) . ?
P4 C16A 1.8404(17) . ?
N1 N2 1.124(3) . ?
C1 H1A 0.9900 . ?
C1 H1B 0.9900 . ?
C1 C2 1.508(4) . ?
C2 H2A 0.9800 . ?
C2 H2B 0.9800 . ?
C2 H2C 0.9800 . ?
C3 H3A 0.9900 . ?
C3 H3B 0.9900 . ?
C3 C4 1.504(3) . ?
C4 H4A 0.9800 . ?
C4 H4B 0.9800 . ?
C4 H4C 0.9800 . ?
P2 C8 1.849(2) . ?
P2 C9 1.8411(15) . ?
P2 C10 1.8398(15) . ?
P3 C11 1.8434(15) . ?
P3 C12 1.8426(15) . ?
P3 C13 1.847(2) . ?
C5 H5A 0.9800 . ?
C5 H5B 0.9800 . ?
C5 H5C 0.9800 . ?
C6 H6A 0.9800 . ?
C6 H6B 0.9800 . ?
C6 H6C 0.9800 . ?
C7 H7A 0.9900 . ?
C7 H7B 0.9900 . ?
C7 C8 1.547(4) . ?
C8 H8A 0.9900 . ?
C8 H8B 0.9900 . ?
C9 H9A 0.9800 . ?
C9 H9B 0.9800 . ?
C9 H9C 0.9800 . ?
C10 H10A 0.9800 . ?
C10 H10B 0.9800 . ?
C10 H10C 0.9800 . ?
C11 H11A 0.9800 . ?
C11 H11B 0.9800 . ?
C11 H11C 0.9800 . ?
C12 H12A 0.9800 . ?
C12 H12B 0.9800 . ?
C12 H12C 0.9800 . ?
C13 H13A 0.9900 . ?
C13 H13B 0.9900 . ?
C13 C14 1.549(4) . ?
C14 H14A 0.9900 . ?
C14 H14B 0.9900 . ?
C15 H15A 0.9800 . ?
C15 H15B 0.9800 . ?
C15 H15C 0.9800 . ?
C16 H16A 0.9800 . ?
C16 H16B 0.9800 . ?
C16 H16C 0.9800 . ?
P2A C8A 1.848(4) . ?
P2A C9A 1.8415(17) . ?
P2A C10A 1.8421(18) . ?
P3A C11A 1.8411(17) . ?
P3A C12A 1.8414(18) . ?
P3A C13A 1.844(4) . ?
C5A H5AA 0.9800 . ?
C5A H5AB 0.9800 . ?
C5A H5AC 0.9800 . ?
C6A H6AA 0.9800 . ?
C6A H6AB 0.9800 . ?
C6A H6AC 0.9800 . ?
C7A H7AA 0.9900 . ?
C7A H7AB 0.9900 . ?
C7A C8A 1.551(5) . ?
C8A H8AA 0.9900 . ?
C8A H8AB 0.9900 . ?
C9A H9AA 0.9800 . ?
C9A H9AB 0.9800 . ?
C9A H9AC 0.9800 . ?
C10A H10D 0.9800 . ?
C10A H10E 0.9800 . ?
C10A H10F 0.9800 . ?
C11A H11D 0.9800 . ?
C11A H11E 0.9800 . ?
C11A H11F 0.9800 . ?
C12A H12D 0.9800 . ?
C12A H12E 0.9800 . ?
C12A H12F 0.9800 . ?
C13A H13C 0.9900 . ?
C13A H13D 0.9900 . ?
C13A C14A 1.549(5) . ?
C14A H14C 0.9900 . ?
C14A H14D 0.9900 . ?
C15A H15D 0.9800 . ?
C15A H15E 0.9800 . ?
C15A H15F 0.9800 . ?
C16A H16D 0.9800 . ?
C16A H16E 0.9800 . ?
C16A H16F 0.9800 . ?

loop_
_geom_torsion_atom_site_label_1
_geom_torsion_atom_site_label_2
_geom_torsion_atom_site_label_3
_geom_torsion_atom_site_label_4
_geom_torsion
_geom_torsion_site_symmetry_1
_geom_torsion_site_symmetry_2
_geom_torsion_site_symmetry_3
_geom_torsion_site_symmetry_4
_geom_torsion_publ_flag
Mn1 P1 C7 C8 34.3(3) . . . . ?
Mn1 P1 C7A C8A -35.7(13) . . . . ?
Mn1 P4 C14 C13 38.0(2) . . . . ?
Mn1 P4 C14A C13A -37.4(12) . . . . ?
Mn1 P2 C8 C7 37.8(2) . . . . ?
Mn1 P3 C13 C14 42.04(18) . . . . ?
Mn1 P2A C8A C7A -32.6(9) . . . . ?
Mn1 P3A C13A C14A -40.8(8) . . . . ?
P1 C7 C8 P2 -44.0(3) . . . . ?
P1 C7A C8A P2A 42.0(13) . . . . ?
P3 C13 C14 P4 -49.3(2) . . . . ?
C5 P1 C7 C8 158.7(3) . . . . ?
C6 P1 C7 C8 -98.7(3) . . . . ?
C9 P2 C8 C7 -84.9(2) . . . . ?
C10 P2 C8 C7 175.6(2) . . . . ?
C11 P3 C13 C14 173.37(18) . . . . ?
C12 P3 C13 C14 -86.5(2) . . . . ?
C15 P4 C14 C13 -91.6(2) . . . . ?
C16 P4 C14 C13 167.2(2) . . . . ?
P3A C13A C14A P4 48.2(12) . . . . ?
C5A P1 C7A C8A -171.6(12) . . . . ?
C6A P1 C7A C8A 86.1(12) . . . . ?
C9A P2A C8A C7A 96.0(9) . . . . ?
C10A P2A C8A C7A -162.5(9) . . . . ?
C11A P3A C13A C14A 179.8(8) . . . . ?
C12A P3A C13A C14A 77.8(8) . . . . ?
C15A P4 C14A C13A 91.1(12) . . . . ?
C16A P4 C14A C13A -166.6(12) . . . . ?
